data_2001302
loop_
_publ_author_name
'Miller, G. J.'
'Lin, J.'
'Young, Jnr, V.'

_publ_section_title
;
 Structure and bonding in [TaCl~4~(C~5~H~5~N)~2~]
;
_journal_issue 10
_journal_name_full 'Acta Crystallographica Section C'
_journal_page_first 1770
_journal_page_last 1773
_journal_paper_doi 10.1107/S0108270193003919
_journal_volume 49
_journal_year 1993
_chemical_formula_moiety '[Ta1 (C5 H5 N1 )2 Cl4 ]'
_chemical_formula_sum 'C10 H10 Cl4 N2 Ta'
_chemical_formula_weight 480.96
_symmetry_cell_setting monoclinic
_symmetry_space_group_name_Hall '-C 2y'
_symmetry_space_group_name_H-M 'C 1 2/m 1'
_atom_type_scat_source 'Cromer & Waber (1974)'
_cell_angle_alpha 90
_cell_angle_beta 115.85
_cell_angle_gamma 90
_cell_formula_units_Z 2
_cell_length_a 14.330(3)
_cell_length_b 7.3123(6)
_cell_length_c 7.2360(10)
_cell_measurement_reflns_used 25
_cell_measurement_temperature 295
_cell_measurement_theta_max 17.4
_cell_measurement_theta_min 10.1
_cell_volume 682.36(18)
_diffrn_measurement_device 'Enraf-Nonius CAD-4'
_diffrn_measurement_method \q/2\q
_diffrn_radiation_type MoK\a
_diffrn_radiation_wavelength 0.71073
_diffrn_reflns_av_R_equivalents 0.046
_diffrn_reflns_limit_h_max 20
_diffrn_reflns_limit_h_min -20
_diffrn_reflns_limit_k_max 10
_diffrn_reflns_limit_k_min 0
_diffrn_reflns_limit_l_max 10
_diffrn_reflns_limit_l_min -10
_diffrn_reflns_number 2128
_diffrn_reflns_theta_max 25.0
_diffrn_standards_decay_% 3.5
_diffrn_standards_interval_count 200
_diffrn_standards_number 3
_exptl_absorpt_coefficient_mu 8.81
_exptl_absorpt_correction_T_max 0.999
_exptl_absorpt_correction_T_min 0.789
_exptl_absorpt_correction_type empirical
_exptl_crystal_colour red-brown
_exptl_crystal_density_diffrn 2.34
_exptl_crystal_description needle
_exptl_crystal_size_max 0.35
_exptl_crystal_size_mid 0.25
_exptl_crystal_size_min 0.12
_refine_diff_density_max 5.5
_refine_diff_density_min -1.9
_refine_ls_goodness_of_fit_obs 1.05
_refine_ls_hydrogen_treatment 'H atoms: see text'
_refine_ls_number_parameters 50
_refine_ls_number_reflns 1062
_refine_ls_R_factor_obs 0.042
_refine_ls_shift/esd_max 0.0
_refine_ls_structure_factor_coef F
_refine_ls_weighting_details 'w = 1/\s^2^(F~o~)'
_refine_ls_weighting_scheme calc
_refine_ls_wR_factor_obs 0.059
_reflns_number_observed 1062
_reflns_number_total 1068
_reflns_observed_criterion F^2^>3.0\s(F^2^)
_cod_data_source_file st1043.cif
_cod_data_source_block st1043_structure_1_of_1
_cod_depositor_comments
;
The following automatic conversions were performed:

'_refine_ls_weighting_scheme' value '1/\s^2^(F~o~)' was changed to
'calc'. New tag '_refine_ls_weighting_details' was created. The value
of the new tag was set to 'w = 1/\s^2^(F~o~)'.

Automatic conversion script
Id: cif_fix_values 3143 2015-03-26 13:38:13Z robertas 
;
_cod_original_cell_volume 682.0(10)
_cod_original_formula_sum 'C10 H10 Cl4 N2 Ta1'
_cod_database_code 2001302

loop_
_atom_site_label
_atom_site_fract_x
_atom_site_fract_y
_atom_site_fract_z
_atom_site_U_iso_or_equiv
Ta .0 .0 .5 0.029(1)
Cl .06830(10) .2288(2) .3617(3) 0.042(1)
N -.1475(7) .0 .2139(12) 0.035(2)
C(1) -.2397(9) .0 .2186(16) 0.047(4)
C(2) -.3326(9) .0 .0434(19) 0.051(4)
C(3) -.3314(9) .0 -.1466(16) 0.044(3)
C(4) -.2367(10) .0 -.1508(15) 0.053(4)
C(5) -.1472(9) .0 .0287(17) 0.050(4)
H(1A) -.2416 .0 .3496 0.047*
H(2A) -.3976 .0 .0520 0.051*
H(3A) -.3944 .0 -.2717 0.044*
H(4A) -.2342 .0 -.2813 0.053*
H(5A) -.0820 .0 .0209 0.050*

loop_
_geom_angle_atom_site_label_1
_geom_angle_atom_site_label_2
_geom_angle_atom_site_label_3
_geom_angle
_geom_angle_publ_flag
Cl Ta Cl 180.00(10) yes
Cl Ta Cl 89.80(10) yes
Cl Ta Cl 90.20(10) yes
Cl Ta N 90.4(2) yes
Cl Ta N 89.6(2) yes
Ta N C(1) 121.7(7) yes
Ta N C(5) 120.9(8) yes
N Ta N 180.00(10) yes
C(1) N C(5) 117.4(8) yes
N C(1) C(2) 123.0(12) yes
C(1) C(2) C(3) 119.3(13) yes
C(2) C(3) C(4) 117.6(9) yes
C(3) C(4) C(5) 120.3(12) yes
N C(5) C(4) 122.5(13) yes

loop_
_geom_bond_atom_site_label_1
_geom_bond_atom_site_label_2
_geom_bond_distance
_geom_bond_publ_flag
Ta Cl 2.370(2) yes
Ta N 2.222(7) yes
N C(1) 1.34(2) yes
N C(5) 1.34(2) yes
C(1) C(2) 1.380(10) yes
C(2) C(3) 1.38(2) yes
C(3) C(4) 1.37(2) yes
C(4) C(5) 1.370(10) yes
